data_2227052
loop_
_publ_author_name
'Zhang, Xian'
'Li, Yueqing'
'Chen, Pingping'
'Han, Tianjiao'
'Zhao, Weijie'

_publ_section_title
;
 Sodium quercetin-8-sulfonate trihydrate
;
_journal_coeditor_code RK2218
_journal_issue 8
_journal_name_full 'Acta Crystallographica Section E'
_journal_page_first m1036
_journal_page_last m1037
_journal_paper_doi 10.1107/S1600536810029570
_journal_volume 66
_journal_year 2010
_chemical_formula_iupac '[Na (C15 H9 O10 S) (H2 O1)2], H2 O'
_chemical_formula_moiety 'C15 H13 Na O12 S, H2 O'
_chemical_formula_sum 'C15 H15 Na O13 S'
_chemical_formula_weight 458.33
_chemical_name_common 'quercetin-8-sulfonate sodium trihydrate'
_chemical_name_systematic
;
poly[[diaqua[\m-2-(3,4-dihydroxyphenyl)-3,5,7-trihydroxy-4-oxo-4<i>H</i>-
chromene-8-sulfonato]sodium] monoydrate]
3,3',4',5,7-pentahydroxyflavone-8-sulfonate sodium trihydrate
;
_space_group_IT_number 2
_symmetry_cell_setting triclinic
_symmetry_space_group_name_Hall '-P 1'
_symmetry_space_group_name_H-M 'P -1'
_atom_sites_solution_hydrogens geom
_atom_sites_solution_primary direct
_atom_sites_solution_secondary difmap
_audit_creation_method SHELXL97
_cell_angle_alpha 76.576(4)
_cell_angle_beta 81.031(4)
_cell_angle_gamma 77.385(3)
_cell_formula_units_Z 2
_cell_length_a 7.595(3)
_cell_length_b 10.157(3)
_cell_length_c 12.183(4)
_cell_measurement_reflns_used 3467
_cell_measurement_temperature 295(2)
_cell_measurement_theta_max 26.15
_cell_measurement_theta_min 2.34
_cell_volume 886.6(5)
_computing_cell_refinement '<i>SAINT-Plus</i> (Bruker, 2001)'
_computing_data_collection '<i>APEX2</i> (Bruker, 2005)'
_computing_data_reduction '<i>SAINT-Plus</i> (Bruker, 2001)'
_computing_molecular_graphics '<i>SHELXTL</i> (Sheldrick, 2008)'
_computing_publication_material '<i>SHELXTL</i> (Sheldrick, 2008)'
_computing_structure_refinement '<i>SHELXL97</i> (Sheldrick, 2008)'
_computing_structure_solution '<i>SHELXS97</i> (Sheldrick, 2008)'
_diffrn_ambient_temperature 295(2)
_diffrn_measured_fraction_theta_full 0.960
_diffrn_measured_fraction_theta_max 0.960
_diffrn_measurement_device_type 'Bruker SMART APEX CCD'
_diffrn_measurement_method '\f-- and \w--scans'
_diffrn_radiation_monochromator graphite
_diffrn_radiation_source 'fine--focus sealed tube'
_diffrn_radiation_type MoK\a
_diffrn_radiation_wavelength 0.71073
_diffrn_reflns_av_R_equivalents 0.0130
_diffrn_reflns_av_sigmaI/netI 0.0235
_diffrn_reflns_limit_h_max 8
_diffrn_reflns_limit_h_min -9
_diffrn_reflns_limit_k_max 10
_diffrn_reflns_limit_k_min -12
_diffrn_reflns_limit_l_max 9
_diffrn_reflns_limit_l_min -14
_diffrn_reflns_number 4109
_diffrn_reflns_theta_full 25.00
_diffrn_reflns_theta_max 25.00
_diffrn_reflns_theta_min 2.43
_exptl_absorpt_coefficient_mu 0.282
_exptl_absorpt_correction_type none
_exptl_crystal_colour 'pale yellow'
_exptl_crystal_density_diffrn 1.717
_exptl_crystal_density_method 'not measured'
_exptl_crystal_description needle
_exptl_crystal_F_000 472
_exptl_crystal_size_max 0.60
_exptl_crystal_size_mid 0.31
_exptl_crystal_size_min 0.24
_refine_diff_density_max 0.243
_refine_diff_density_min -0.414
_refine_ls_extinction_method none
_refine_ls_goodness_of_fit_ref 1.010
_refine_ls_hydrogen_treatment mixed
_refine_ls_matrix_type full
_refine_ls_number_parameters 289
_refine_ls_number_reflns 2994
_refine_ls_number_restraints 0
_refine_ls_restrained_S_all 1.010
_refine_ls_R_factor_all 0.0376
_refine_ls_R_factor_gt 0.0343
_refine_ls_shift/su_max 0.000
_refine_ls_shift/su_mean 0.000
_refine_ls_structure_factor_coef Fsqd
_refine_ls_weighting_details 'calc w=1/[\s^2^(Fo^2^)+(0.0667P)^2^+0.3015P] where P=(Fo^2^+2Fc^2^)/3'
_refine_ls_weighting_scheme calc
_refine_ls_wR_factor_gt 0.0979
_refine_ls_wR_factor_ref 0.1008
_reflns_number_gt 2691
_reflns_number_total 2994
_reflns_threshold_expression I>2\s(I)
_cod_data_source_file rk2218.cif
_cod_data_source_block I
_cod_database_code 2227052
_cod_database_fobs_code 2227052

loop_
_symmetry_equiv_pos_as_xyz
'x, y, z'
'-x, -y, -z'

loop_
_atom_site_type_symbol
_atom_site_label
_atom_site_fract_x
_atom_site_fract_y
_atom_site_fract_z
_atom_site_U_iso_or_equiv
_atom_site_adp_type
_atom_site_calc_flag
_atom_site_refinement_flags
_atom_site_occupancy
_atom_site_disorder_assembly
_atom_site_disorder_group
S S1 0.91509(6) -0.29304(4) 0.71144(4) 0.02554(15) Uani d . 1 . .
O O1 0.4645(2) 0.37543(14) 0.91755(12) 0.0410(4) Uani d . 1 . .
H H1A 0.4085 0.4545 0.8995 0.062 Uiso calc R 1 . .
O O2 0.72475(18) -0.29014(14) 0.75277(11) 0.0316(3) Uani d . 1 . .
O O3 1.0212(2) -0.43287(15) 0.73041(12) 0.0423(4) Uani d . 1 . .
O O4 0.5196(2) 0.27317(13) 0.40069(11) 0.0347(3) Uani d . 1 . .
H H4A 0.4517 0.2682 0.3563 0.052 Uiso calc R 1 . .
O O5 0.9040(2) -0.11772(16) 0.21432(11) 0.0427(4) Uani d . 1 . .
H H5B 0.8299 -0.0458 0.2001 0.064 Uiso calc R 1 . .
O O6 0.6438(2) 0.11901(14) 0.94873(11) 0.0409(4) Uani d . 1 . .
H H6A 0.6838 0.0365 0.9526 0.061 Uiso calc R 1 . .
O O7 0.99190(19) -0.20151(15) 0.75754(12) 0.0373(3) Uani d . 1 . .
O O8 1.14625(18) -0.43644(14) 0.52006(12) 0.0357(3) Uani d . 1 . .
H H8B 1.1330 -0.4599 0.5895 0.054 Uiso calc R 1 . .
O O9 0.66041(18) 0.09603(13) 0.25617(11) 0.0308(3) Uani d . 1 . .
O O10 0.74224(17) -0.02632(12) 0.58747(10) 0.0260(3) Uani d . 1 . .
C C1 0.6350(3) 0.11097(19) 0.75271(16) 0.0276(4) Uani d . 1 . .
H H1B 0.6968 0.0200 0.7645 0.033 Uiso calc R 1 . .
C C2 0.9124(3) -0.1552(2) 0.32742(16) 0.0293(4) Uani d . 1 . .
C C3 0.4925(3) 0.31432(19) 0.62889(16) 0.0297(4) Uani d . 1 . .
H H3B 0.4576 0.3606 0.5580 0.036 Uiso calc R 1 . .
C C4 0.5007(3) 0.31472(19) 0.82552(16) 0.0296(4) Uani d . 1 . .
C C5 0.4522(3) 0.38082(19) 0.71898(17) 0.0317(4) Uani d . 1 . .
H H5A 0.3912 0.4720 0.7077 0.038 Uiso calc R 1 . .
C C6 0.5936(3) 0.17823(19) 0.84191(16) 0.0280(4) Uani d . 1 . .
C C7 1.0321(2) -0.31769(18) 0.48751(16) 0.0267(4) Uani d . 1 . .
C C8 1.0238(3) -0.2759(2) 0.37051(17) 0.0314(4) Uani d . 1 . .
H H8A 1.0939 -0.3301 0.3217 0.038 Uiso calc R 1 . .
C C9 0.8119(2) -0.06762(18) 0.39941(15) 0.0244(4) Uani d . 1 . .
C C10 0.8272(2) -0.10881(18) 0.51493(15) 0.0239(4) Uani d . 1 . .
C C11 0.5857(2) 0.17729(18) 0.64382(15) 0.0238(4) Uani d . 1 . .
C C12 0.6164(2) 0.14599(18) 0.43889(15) 0.0250(4) Uani d . 1 . .
C C13 0.6439(2) 0.10360(18) 0.55063(15) 0.0239(4) Uani d . 1 . .
C C14 0.6942(2) 0.05993(18) 0.35794(15) 0.0241(4) Uani d . 1 . .
C C15 0.9291(2) -0.23665(18) 0.56233(15) 0.0245(4) Uani d . 1 . .
Na Na1 0.49543(10) 0.22781(8) 0.10033(6) 0.0340(2) Uani d . 1 . .
O O13 0.7175(2) 0.36463(15) 0.09986(14) 0.0366(3) Uani d . 1 . .
H H13A 0.790(4) 0.362(3) 0.039(2) 0.055 Uiso d . 1 . .
H H13B 0.776(4) 0.325(3) 0.150(2) 0.055 Uiso d . 1 . .
O O12 0.2274(2) 0.15022(17) 0.04739(15) 0.0459(4) Uani d . 1 . .
H H12A 0.182(4) 0.209(3) -0.006(3) 0.069 Uiso d . 1 . .
H H12B 0.151(4) 0.161(3) 0.110(3) 0.069 Uiso d . 1 . .
O O11 0.9733(3) -0.6600(2) 0.91012(15) 0.0564(5) Uani d . 1 . .
H H11A 0.982(5) -0.731(4) 0.882(3) 0.085 Uiso d . 1 . .
H H11B 0.986(5) -0.582(4) 0.866(3) 0.085 Uiso d . 1 . .

loop_
_atom_site_aniso_label
_atom_site_aniso_U_11
_atom_site_aniso_U_22
_atom_site_aniso_U_33
_atom_site_aniso_U_12
_atom_site_aniso_U_13
_atom_site_aniso_U_23
S1 0.0235(3) 0.0283(3) 0.0212(3) -0.00011(18) -0.00574(18) -0.00029(18)
O1 0.0618(10) 0.0307(7) 0.0262(8) 0.0075(7) -0.0099(7) -0.0089(6)
O2 0.0257(7) 0.0430(8) 0.0247(7) -0.0058(6) -0.0031(5) -0.0045(6)
O3 0.0463(9) 0.0363(8) 0.0297(8) 0.0110(7) -0.0030(6) 0.0039(6)
O4 0.0476(9) 0.0261(7) 0.0292(7) 0.0043(6) -0.0207(6) -0.0031(6)
O5 0.0553(10) 0.0449(8) 0.0197(7) 0.0086(7) -0.0050(6) -0.0063(6)
O6 0.0618(10) 0.0324(7) 0.0219(7) 0.0103(7) -0.0124(7) -0.0051(6)
O7 0.0377(8) 0.0490(9) 0.0286(7) -0.0148(7) -0.0095(6) -0.0045(6)
O8 0.0338(8) 0.0335(7) 0.0316(8) 0.0091(6) -0.0045(6) -0.0042(6)
O9 0.0346(7) 0.0344(7) 0.0214(7) -0.0050(6) -0.0085(6) 0.0002(6)
O10 0.0303(7) 0.0240(6) 0.0201(6) 0.0031(5) -0.0057(5) -0.0027(5)
C1 0.0314(10) 0.0235(9) 0.0250(10) -0.0009(7) -0.0059(8) -0.0016(7)
C2 0.0290(10) 0.0354(10) 0.0215(9) -0.0047(8) -0.0025(7) -0.0035(8)
C3 0.0321(10) 0.0292(10) 0.0253(10) 0.0012(8) -0.0099(8) -0.0028(8)
C4 0.0311(10) 0.0292(10) 0.0280(10) -0.0023(8) -0.0045(8) -0.0073(8)
C5 0.0347(11) 0.0266(9) 0.0299(10) 0.0041(8) -0.0083(8) -0.0041(8)
C6 0.0317(10) 0.0293(10) 0.0205(9) -0.0021(8) -0.0070(7) -0.0008(8)
C7 0.0220(9) 0.0277(9) 0.0286(10) -0.0020(7) -0.0034(7) -0.0040(8)
C8 0.0304(10) 0.0341(10) 0.0270(10) -0.0008(8) 0.0010(8) -0.0088(8)
C9 0.0232(9) 0.0268(9) 0.0225(9) -0.0058(7) -0.0040(7) -0.0015(7)
C10 0.0211(9) 0.0268(9) 0.0230(9) -0.0041(7) -0.0021(7) -0.0046(7)
C11 0.0226(9) 0.0245(9) 0.0244(9) -0.0048(7) -0.0051(7) -0.0031(7)
C12 0.0241(9) 0.0244(9) 0.0258(9) -0.0048(7) -0.0074(7) -0.0005(7)
C13 0.0213(9) 0.0222(8) 0.0266(10) -0.0025(7) -0.0064(7) -0.0007(7)
C14 0.0219(9) 0.0285(9) 0.0219(9) -0.0092(7) -0.0044(7) 0.0004(7)
C15 0.0223(9) 0.0269(9) 0.0224(9) -0.0029(7) -0.0040(7) -0.0023(7)
Na1 0.0363(4) 0.0398(4) 0.0239(4) -0.0026(3) -0.0038(3) -0.0064(3)
O13 0.0419(9) 0.0356(8) 0.0295(8) -0.0001(6) -0.0124(6) -0.0025(6)
O12 0.0565(10) 0.0388(8) 0.0330(9) 0.0063(7) -0.0072(8) -0.0014(7)
O11 0.0839(14) 0.0463(10) 0.0333(9) -0.0074(9) -0.0062(9) -0.0016(8)

loop_
_atom_type_symbol
_atom_type_description
_atom_type_scat_dispersion_real
_atom_type_scat_dispersion_imag
_atom_type_scat_source
C C 0.0033 0.0016 'International Tables Vol C Tables 4.2.6.8 and 6.1.1.4'
H H 0.0000 0.0000 'International Tables Vol C Tables 4.2.6.8 and 6.1.1.4'
O O 0.0106 0.0060 'International Tables Vol C Tables 4.2.6.8 and 6.1.1.4'
S S 0.1246 0.1234 'International Tables Vol C Tables 4.2.6.8 and 6.1.1.4'
Na Na 0.0362 0.0249 'International Tables Vol C Tables 4.2.6.8 and 6.1.1.4'

loop_
_geom_angle_atom_site_label_1
_geom_angle_atom_site_label_2
_geom_angle_atom_site_label_3
_geom_angle_site_symmetry_1
_geom_angle_site_symmetry_3
_geom_angle
_geom_angle_publ_flag
O7 S1 O2 . . 112.09(8) ?
O7 S1 O3 . . 111.69(9) ?
O2 S1 O3 . . 111.94(9) ?
O7 S1 C15 . . 108.31(8) ?
O2 S1 C15 . . 107.22(8) ?
O3 S1 C15 . . 105.18(8) ?
C4 O1 Na1 . 1_556 117.41(12) ?
C4 O1 H1A . . 109.5 ?
Na1 O1 H1A 1_556 . 130.6 ?
S1 O2 Na1 . 2_656 141.71(9) ?
C12 O4 H4A . . 109.5 ?
C2 O5 H5B . . 109.5 ?
C6 O6 Na1 . 1_556 117.44(11) ?
C6 O6 H6A . . 109.5 ?
Na1 O6 H6A 1_556 . 126.9 ?
C7 O8 H8B . . 109.5 ?
C14 O9 Na1 . . 155.71(12) ?
C10 O10 C13 . . 122.23(14) ?
C6 C1 C11 . . 121.25(16) ?
C6 C1 H1B . . 119.4 ?
C11 C1 H1B . . 119.4 ?
O5 C2 C8 . . 119.29(17) ?
O5 C2 C9 . . 119.81(17) ?
C8 C2 C9 . . 120.86(17) ?
C5 C3 C11 . . 120.22(17) ?
C5 C3 H3B . . 119.9 ?
C11 C3 H3B . . 119.9 ?
O1 C4 C5 . . 123.83(17) ?
O1 C4 C6 . . 116.98(17) ?
C5 C4 C6 . . 119.19(17) ?
C3 C5 C4 . . 121.35(17) ?
C3 C5 H5A . . 119.3 ?
C4 C5 H5A . . 119.3 ?
C1 C6 O6 . . 123.26(16) ?
C1 C6 C4 . . 120.01(17) ?
O6 C6 C4 . . 116.70(16) ?
O8 C7 C8 . . 115.11(16) ?
O8 C7 C15 . . 124.11(17) ?
C8 C7 C15 . . 120.77(17) ?
C2 C8 C7 . . 120.17(17) ?
C2 C8 H8A . . 119.9 ?
C7 C8 H8A . . 119.9 ?
C10 C9 C2 . . 117.94(16) ?
C10 C9 C14 . . 119.29(16) ?
C2 C9 C14 . . 122.76(17) ?
O10 C10 C9 . . 120.78(16) ?
O10 C10 C15 . . 116.87(16) ?
C9 C10 C15 . . 122.35(17) ?
C3 C11 C1 . . 117.98(16) ?
C3 C11 C13 . . 123.15(16) ?
C1 C11 C13 . . 118.75(16) ?
O4 C12 C13 . . 120.25(16) ?
O4 C12 C14 . . 118.36(15) ?
C13 C12 C14 . . 121.35(16) ?
C12 C13 O10 . . 119.16(16) ?
C12 C13 C11 . . 129.68(16) ?
O10 C13 C11 . . 111.15(15) ?
O9 C14 C9 . . 122.20(17) ?
O9 C14 C12 . . 121.20(16) ?
C9 C14 C12 . . 116.61(16) ?
C7 C15 C10 . . 117.60(17) ?
C7 C15 S1 . . 122.63(14) ?
C10 C15 S1 . . 119.70(14) ?
O2 Na1 O6 2_656 1_554 160.25(6) ?
O2 Na1 O1 2_656 1_554 115.40(6) ?
O6 Na1 O1 1_554 1_554 67.01(5) ?
O2 Na1 O13 2_656 . 102.00(6) ?
O6 Na1 O13 1_554 . 97.74(6) ?
O1 Na1 O13 1_554 . 81.25(6) ?
O2 Na1 O9 2_656 . 82.95(6) ?
O6 Na1 O9 1_554 . 101.98(6) ?
O1 Na1 O9 1_554 . 154.60(6) ?
O13 Na1 O9 . . 77.62(6) ?
O2 Na1 O12 2_656 . 81.05(6) ?
O6 Na1 O12 1_554 . 80.12(6) ?
O1 Na1 O12 1_554 . 80.40(6) ?
O13 Na1 O12 . . 160.82(6) ?
O9 Na1 O12 . . 121.53(6) ?
Na1 O13 H13A . . 107.5(19) ?
Na1 O13 H13B . . 106(2) ?
H13A O13 H13B . . 106(3) ?
Na1 O12 H12A . . 109(2) ?
Na1 O12 H12B . . 98.1(19) ?
H12A O12 H12B . . 106(3) ?
H11A O11 H11B . . 120(3) ?

loop_
_geom_bond_atom_site_label_1
_geom_bond_atom_site_label_2
_geom_bond_site_symmetry_2
_geom_bond_distance
_geom_bond_publ_flag
S1 O7 . 1.4498(15) ?
S1 O2 . 1.4510(15) ?
S1 O3 . 1.4581(15) ?
S1 C15 . 1.7671(19) ?
O1 C4 . 1.365(2) ?
O1 Na1 1_556 2.3919(17) ?
O1 H1A . 0.8200 ?
O2 Na1 2_656 2.3517(16) ?
O4 C12 . 1.356(2) ?
O4 H4A . 0.8200 ?
O5 C2 . 1.349(2) ?
O5 H5B . 0.8200 ?
O6 C6 . 1.375(2) ?
O6 Na1 1_556 2.3784(16) ?
O6 H6A . 0.8200 ?
O8 C7 . 1.339(2) ?
O8 H8B . 0.8200 ?
O9 C14 . 1.259(2) ?
O9 Na1 . 2.4074(15) ?
O10 C10 . 1.353(2) ?
O10 C13 . 1.378(2) ?
C1 C6 . 1.375(3) ?
C1 C11 . 1.409(3) ?
C1 H1B . 0.9300 ?
C2 C8 . 1.371(3) ?
C2 C9 . 1.414(3) ?
C3 C5 . 1.380(3) ?
C3 C11 . 1.401(3) ?
C3 H3B . 0.9300 ?
C4 C5 . 1.381(3) ?
C4 C6 . 1.396(3) ?
C5 H5A . 0.9300 ?
C7 C8 . 1.397(3) ?
C7 C15 . 1.402(3) ?
C8 H8A . 0.9300 ?
C9 C10 . 1.388(3) ?
C9 C14 . 1.437(3) ?
C10 C15 . 1.404(2) ?
C11 C13 . 1.462(3) ?
C12 C13 . 1.364(3) ?
C12 C14 . 1.442(3) ?
Na1 O2 2_656 2.3517(16) y
Na1 O6 1_554 2.3784(16) y
Na1 O1 1_554 2.3919(17) y
Na1 O13 . 2.4070(18) y
Na1 O12 . 2.555(2) y
Na1 O9 . 2.4074(15) y
O13 H13A . 0.85(3) ?
O13 H13B . 0.79(3) ?
O12 H12A . 0.83(3) ?
O12 H12B . 0.90(3) ?
O11 H11A . 0.86(4) ?
O11 H11B . 0.87(4) ?

loop_
_geom_hbond_atom_site_label_D
_geom_hbond_atom_site_label_H
_geom_hbond_atom_site_label_A
_geom_hbond_site_symmetry_A
_geom_hbond_distance_DH
_geom_hbond_distance_HA
_geom_hbond_distance_DA
_geom_hbond_angle_DHA
O1 H1A O13 2_666 0.82 1.88 2.677(2) 164.3
O4 H4A O2 2_656 0.82 1.97 2.786(2) 170.3
O4 H4A S1 2_656 0.82 2.97 3.7139(18) 152.1
O5 H5B O9 . 0.82 1.89 2.619(2) 147.7
O6 H6A O12 2_656 0.82 1.87 2.688(2) 176.7
O8 H8B O3 . 0.82 1.85 2.596(2) 151.5
O8 H8B S1 . 0.82 2.65 3.1344(16) 119.8
O13 H13A O11 1_564 0.85(3) 1.95(3) 2.799(3) 174(3)
O13 H13B O7 2_756 0.79(3) 2.22(3) 2.983(2) 161(3)
O13 H13B O9 . 0.79(3) 2.64(3) 3.017(2) 111(2)
O13 H13B S1 2_756 0.79(3) 3.02(3) 3.7333(18) 152(3)
O12 H12A O11 1_464 0.83(3) 2.07(3) 2.850(3) 155(3)
O12 H12B O7 2_656 0.90(3) 1.87(3) 2.767(2) 172(3)
O12 H12B S1 2_656 0.90(3) 2.74(3) 3.494(2) 142(2)
O11 H11A O5 2_746 0.86(4) 2.10(4) 2.914(3) 158(3)
O11 H11B O3 . 0.87(4) 1.99(4) 2.832(2) 163(3)
